data_7153935
loop_
_publ_author_name
'Wu, Jing'
'Wang, Dongping'
'Wang, Haolong'
'Wu, Fan'
'Li, Xincheng'
'Wan, Boshun'

_publ_section_title
;
 Facile synthesis of 5H-benzo[b]carbazol-6-yl ketones via sequential
 reaction of Cu-catalyzed Friedel-Crafts alkylation, iodine-promoted
 cyclization, nucleophilic substitution and aromatization.
;
_journal_issue 35
_journal_name_full 'Organic &amp; biomolecular chemistry'
_journal_page_first 6806
_journal_page_last 6811
_journal_paper_doi 10.1039/c4ob00815d
_journal_volume 12
_journal_year 2014
_chemical_formula_sum 'C34 H31 Cl I N O6 S'
_chemical_formula_weight 744.01
_chemical_name_systematic
; 
 ? 
;
_space_group_crystal_system triclinic
_space_group_IT_number 2
_space_group_name_Hall '-P 1'
_space_group_name_H-M_alt 'P -1'
_symmetry_space_group_name_Hall '-P 1'
_symmetry_space_group_name_H-M 'P -1'
_atom_sites_solution_hydrogens geom
_audit_creation_method SHELXL-2013
_cell_angle_alpha 87.992(7)
_cell_angle_beta 88.509(7)
_cell_angle_gamma 72.843(7)
_cell_formula_units_Z 2
_cell_length_a 8.380(3)
_cell_length_b 9.942(4)
_cell_length_c 19.911(7)
_cell_measurement_reflns_used 3576
_cell_measurement_temperature 173(2)
_cell_measurement_theta_max 25.93
_cell_measurement_theta_min 2.40
_cell_volume 1583.9(10)
_computing_cell_refinement 'Bruker SAINT'
_computing_data_collection 'Bruker APEX2'
_computing_data_reduction 'Bruker SAINT'
_computing_molecular_graphics 'Bruker SHELXTL'
_computing_publication_material 'Bruker SHELXTL'
_computing_structure_refinement 'SHELXL-2013 (Sheldrick, 2013)'
_computing_structure_solution 'SHELXS-97 (Sheldrick, 2008)'
_diffrn_ambient_temperature 173(2)
_diffrn_measured_fraction_theta_full 0.993
_diffrn_measured_fraction_theta_max 0.973
_diffrn_measurement_device_type 'Bruker APEX-II CCD'
_diffrn_measurement_method '\f and \w scans'
_diffrn_radiation_type MoK\a
_diffrn_radiation_wavelength 0.71073
_diffrn_reflns_av_R_equivalents 0.0369
_diffrn_reflns_av_unetI/netI 0.0805
_diffrn_reflns_Laue_measured_fraction_full 0.993
_diffrn_reflns_Laue_measured_fraction_max 0.973
_diffrn_reflns_limit_h_max 11
_diffrn_reflns_limit_h_min -11
_diffrn_reflns_limit_k_max 13
_diffrn_reflns_limit_k_min -13
_diffrn_reflns_limit_l_max 27
_diffrn_reflns_limit_l_min -28
_diffrn_reflns_number 15285
_diffrn_reflns_point_group_measured_fraction_full 0.993
_diffrn_reflns_point_group_measured_fraction_max 0.973
_diffrn_reflns_theta_full 25.242
_diffrn_reflns_theta_max 30.278
_diffrn_reflns_theta_min 1.023
_exptl_absorpt_coefficient_mu 1.208
_exptl_absorpt_correction_T_max 0.7461
_exptl_absorpt_correction_T_min 0.6639
_exptl_absorpt_correction_type multi-scan
_exptl_absorpt_process_details sadabs
_exptl_crystal_colour colourless
_exptl_crystal_density_diffrn 1.560
_exptl_crystal_description prism
_exptl_crystal_F_000 752
_exptl_crystal_size_max 0.250
_exptl_crystal_size_mid 0.120
_exptl_crystal_size_min 0.080
_refine_diff_density_max 0.694
_refine_diff_density_min -0.799
_refine_diff_density_rms 0.155
_refine_ls_extinction_method none
_refine_ls_goodness_of_fit_ref 1.002
_refine_ls_hydrogen_treatment constr
_refine_ls_matrix_type full
_refine_ls_number_parameters 397
_refine_ls_number_reflns 9191
_refine_ls_number_restraints 0
_refine_ls_restrained_S_all 1.002
_refine_ls_R_factor_all 0.0893
_refine_ls_R_factor_gt 0.0499
_refine_ls_shift/su_max 0.001
_refine_ls_shift/su_mean 0.000
_refine_ls_structure_factor_coef Fsqd
_refine_ls_weighting_details 'w=1/[\s^2^(Fo^2^)+(0.1003P)^2^] where P=(Fo^2^+2Fc^2^)/3'
_refine_ls_weighting_scheme calc
_refine_ls_wR_factor_gt 0.1329
_refine_ls_wR_factor_ref 0.1837
_reflns_Friedel_coverage 0.000
_reflns_number_gt 5851
_reflns_number_total 9191
_reflns_threshold_expression 'I > 2\s(I)'
_cod_data_source_file c4ob00815d2.cif
_cod_data_source_block mo_dm14148_0m
_cod_depositor_comments 'Adding full bibliography for 7153935.cif.'
_cod_original_cell_volume 1583.7(10)
_cod_database_code 7153935
_shelx_space_group_comment
; 
The symmetry employed for this shelxl refinement is uniquely defined 
by the following loop, which should always be used as a source of 
symmetry information in preference to the above space-group names. 
They are only intended as comments. 
;
_shelx_estimated_absorpt_t_min 0.752
_shelx_estimated_absorpt_t_max 0.910
_shelxl_version_number 2013-4

loop_
_space_group_symop_operation_xyz
'x, y, z'
'-x, -y, -z'

loop_
_atom_site_label
_atom_site_type_symbol
_atom_site_fract_x
_atom_site_fract_y
_atom_site_fract_z
_atom_site_U_iso_or_equiv
_atom_site_adp_type
_atom_site_occupancy
_atom_site_site_symmetry_order
_atom_site_calc_flag
_atom_site_refinement_flags_posn
_atom_site_refinement_flags_adp
I1 I 0.35244(4) 1.05183(4) 0.36250(2) 0.04276(14) Uani 1 1 d . .
Cl1 Cl -0.42722(17) 1.24960(15) 0.19859(8) 0.0502(4) Uani 1 1 d . .
S1 S 0.52907(12) 0.71831(12) 0.12560(5) 0.0237(2) Uani 1 1 d . .
N1 N 0.3975(4) 0.6543(4) 0.17313(17) 0.0215(7) Uani 1 1 d . .
O1 O 0.0390(5) 0.5171(4) 0.33682(18) 0.0443(9) Uani 1 1 d . .
O2 O 0.1541(4) 0.5667(4) 0.43013(17) 0.0335(7) Uani 1 1 d . .
O3 O -0.1983(4) 0.8052(4) 0.42157(18) 0.0370(8) Uani 1 1 d . .
O4 O -0.0583(4) 0.9649(3) 0.40805(15) 0.0288(7) Uani 1 1 d . .
O5 O 0.6240(4) 0.6038(4) 0.08616(16) 0.0315(7) Uani 1 1 d . .
O6 O 0.6116(4) 0.7844(4) 0.17001(16) 0.0311(7) Uani 1 1 d . .
C1 C 0.2925(5) 0.5853(4) 0.1429(2) 0.0202(8) Uani 1 1 d . .
C2 C 0.3194(5) 0.5039(5) 0.0863(2) 0.0267(9) Uani 1 1 d . .
H2A H 0.4204 0.4864 0.0607 0.032 Uiso 1 1 calc R U
C3 C 0.1935(6) 0.4493(5) 0.0686(2) 0.0307(10) Uani 1 1 d . .
H3A H 0.2084 0.3936 0.0299 0.037 Uiso 1 1 calc R U
C4 C 0.0445(5) 0.4733(5) 0.1062(2) 0.0295(10) Uani 1 1 d . .
H4A H -0.0382 0.4319 0.0931 0.035 Uiso 1 1 calc R U
C5 C 0.0165(5) 0.5566(4) 0.1619(2) 0.0217(8) Uani 1 1 d . .
H5B H -0.0842 0.5729 0.1876 0.026 Uiso 1 1 calc R U
C6 C 0.1405(5) 0.6160(4) 0.17932(19) 0.0188(7) Uani 1 1 d . .
C7 C 0.1510(4) 0.7090(4) 0.23222(19) 0.0176(7) Uani 1 1 d . .
C8 C 0.0133(4) 0.7873(4) 0.27876(18) 0.0181(7) Uani 1 1 d . .
H8A H -0.0882 0.7581 0.2694 0.022 Uiso 1 1 calc R U
C9 C -0.0258(5) 0.9435(4) 0.26037(19) 0.0201(8) Uani 1 1 d . .
C10 C -0.1859(5) 1.0177(5) 0.2387(2) 0.0281(9) Uani 1 1 d . .
H10A H -0.2679 0.9701 0.2343 0.034 Uiso 1 1 calc R U
C11 C -0.2244(6) 1.1593(5) 0.2238(2) 0.0323(10) Uani 1 1 d . .
C12 C -0.1069(7) 1.2291(5) 0.2276(3) 0.0386(11) Uani 1 1 d . .
H12A H -0.1348 1.3267 0.2161 0.046 Uiso 1 1 calc R U
C13 C 0.0510(6) 1.1582(5) 0.2481(2) 0.0318(10) Uani 1 1 d . .
H13A H 0.1315 1.2079 0.2507 0.038 Uiso 1 1 calc R U
C14 C 0.0972(5) 1.0141(5) 0.2655(2) 0.0232(8) Uani 1 1 d . .
C15 C 0.2672(5) 0.9415(5) 0.2899(2) 0.0259(9) Uani 1 1 d . .
C16 C 0.3677(5) 0.8136(5) 0.2735(2) 0.0237(8) Uani 1 1 d . .
C17 C 0.3025(5) 0.7329(4) 0.22685(19) 0.0191(7) Uani 1 1 d . .
C18 C 0.5307(5) 0.7449(5) 0.3061(2) 0.0283(9) Uani 1 1 d . .
H18A H 0.6099 0.8030 0.3059 0.034 Uiso 1 1 calc R U
C19 C 0.5339(6) 0.6522(6) 0.3693(2) 0.0395(12) Uani 1 1 d . .
H19A H 0.6091 0.6583 0.4058 0.047 Uiso 1 1 calc R U
H19B H 0.4279 0.6352 0.3844 0.047 Uiso 1 1 calc R U
C20 C 0.6117(6) 0.5882(6) 0.3055(3) 0.0404(12) Uani 1 1 d . .
H20A H 0.5542 0.5310 0.2813 0.048 Uiso 1 1 calc R U
H20B H 0.7352 0.5540 0.3027 0.048 Uiso 1 1 calc R U
C21 C 0.0549(5) 0.7531(4) 0.3532(2) 0.0234(8) Uani 1 1 d . .
H21A H 0.1611 0.7752 0.3624 0.028 Uiso 1 1 calc R U
C22 C 0.0790(5) 0.5991(5) 0.3705(2) 0.0245(8) Uani 1 1 d . .
C23 C 0.1974(6) 0.4233(6) 0.4551(3) 0.0388(12) Uani 1 1 d . .
H23A H 0.1373 0.3702 0.4295 0.047 Uiso 1 1 calc R U
H23B H 0.1632 0.4210 0.5029 0.047 Uiso 1 1 calc R U
C24 C 0.3805(6) 0.3563(5) 0.4481(3) 0.0345(10) Uani 1 1 d . .
H24A H 0.4086 0.2586 0.4652 0.052 Uiso 1 1 calc R U
H24B H 0.4397 0.4083 0.4739 0.052 Uiso 1 1 calc R U
H24C H 0.4138 0.3577 0.4006 0.052 Uiso 1 1 calc R U
C25 C -0.0838(5) 0.8433(5) 0.3981(2) 0.0231(8) Uani 1 1 d . .
C26 C -0.1899(6) 1.0682(5) 0.4447(3) 0.0362(11) Uani 1 1 d . .
H26A H -0.1900 1.0400 0.4929 0.043 Uiso 1 1 calc R U
H26B H -0.3007 1.0753 0.4262 0.043 Uiso 1 1 calc R U
C27 C -0.1529(7) 1.2060(6) 0.4363(3) 0.0464(13) Uani 1 1 d . .
H27A H -0.2382 1.2784 0.4603 0.070 Uiso 1 1 calc R U
H27B H -0.1534 1.2326 0.3885 0.070 Uiso 1 1 calc R U
H27C H -0.0429 1.1973 0.4547 0.070 Uiso 1 1 calc R U
C28 C 0.3982(5) 0.8481(5) 0.0731(2) 0.0258(9) Uani 1 1 d . .
C29 C 0.3057(6) 0.9740(5) 0.1002(2) 0.0326(10) Uani 1 1 d . .
H29A H 0.3142 0.9905 0.1465 0.039 Uiso 1 1 calc R U
C30 C 0.2012(6) 1.0749(5) 0.0597(3) 0.0377(11) Uani 1 1 d . .
H30A H 0.1377 1.1615 0.0782 0.045 Uiso 1 1 calc R U
C31 C 0.1873(6) 1.0524(5) -0.0073(2) 0.0323(10) Uani 1 1 d . .
C32 C 0.2832(7) 0.9273(6) -0.0332(3) 0.0425(12) Uani 1 1 d . .
H32A H 0.2779 0.9124 -0.0798 0.051 Uiso 1 1 calc R U
C33 C 0.3870(6) 0.8227(6) 0.0066(2) 0.0375(11) Uani 1 1 d . .
H33A H 0.4490 0.7355 -0.0118 0.045 Uiso 1 1 calc R U
C34 C 0.0743(6) 1.1637(6) -0.0525(3) 0.0435(13) Uani 1 1 d . .
H34A H 0.0163 1.2456 -0.0260 0.065 Uiso 1 1 calc R U
H34B H -0.0079 1.1253 -0.0726 0.065 Uiso 1 1 calc R U
H34C H 0.1414 1.1923 -0.0882 0.065 Uiso 1 1 calc R U

loop_
_atom_site_aniso_label
_atom_site_aniso_U_11
_atom_site_aniso_U_22
_atom_site_aniso_U_33
_atom_site_aniso_U_23
_atom_site_aniso_U_13
_atom_site_aniso_U_12
I1 0.0407(2) 0.0534(2) 0.0441(2) -0.02549(17) 0.00452(14) -0.02676(16)
Cl1 0.0416(7) 0.0388(7) 0.0567(9) 0.0024(6) -0.0071(6) 0.0093(6)
S1 0.0164(4) 0.0320(6) 0.0228(5) -0.0036(4) 0.0043(4) -0.0074(4)
N1 0.0161(14) 0.0283(18) 0.0217(17) -0.0064(14) 0.0045(12) -0.0087(13)
O1 0.067(2) 0.035(2) 0.037(2) 0.0075(16) -0.0171(18) -0.0248(18)
O2 0.0373(17) 0.0295(17) 0.0355(18) 0.0028(14) -0.0026(14) -0.0130(14)
O3 0.0287(16) 0.038(2) 0.047(2) -0.0073(16) 0.0161(15) -0.0159(14)
O4 0.0272(15) 0.0330(17) 0.0294(16) -0.0144(14) 0.0098(12) -0.0130(13)
O5 0.0191(13) 0.0384(19) 0.0336(17) -0.0053(15) 0.0083(12) -0.0036(13)
O6 0.0225(14) 0.048(2) 0.0284(16) -0.0020(15) 0.0014(12) -0.0191(14)
C1 0.0178(17) 0.0183(19) 0.0231(19) -0.0022(15) 0.0009(14) -0.0033(14)
C2 0.0245(19) 0.029(2) 0.026(2) -0.0072(18) 0.0027(16) -0.0064(17)
C3 0.035(2) 0.028(2) 0.030(2) -0.0156(19) 0.0076(19) -0.0103(19)
C4 0.030(2) 0.026(2) 0.035(2) -0.0100(19) 0.0018(18) -0.0118(18)
C5 0.0196(17) 0.025(2) 0.0201(19) -0.0006(16) -0.0016(15) -0.0065(16)
C6 0.0197(17) 0.0198(19) 0.0168(18) -0.0028(15) 0.0019(14) -0.0054(15)
C7 0.0156(16) 0.0220(19) 0.0150(17) 0.0009(15) -0.0024(13) -0.0051(14)
C8 0.0152(16) 0.025(2) 0.0133(16) -0.0008(15) -0.0013(13) -0.0047(14)
C9 0.0234(18) 0.022(2) 0.0150(17) -0.0003(15) 0.0028(14) -0.0063(15)
C10 0.028(2) 0.032(2) 0.024(2) -0.0056(18) 0.0023(17) -0.0087(18)
C11 0.033(2) 0.029(2) 0.027(2) -0.0039(19) 0.0033(18) 0.0021(19)
C12 0.046(3) 0.022(2) 0.043(3) 0.000(2) 0.008(2) -0.004(2)
C13 0.040(2) 0.029(2) 0.030(2) -0.0029(19) 0.009(2) -0.017(2)
C14 0.0248(19) 0.024(2) 0.0205(19) -0.0025(16) 0.0030(15) -0.0076(16)
C15 0.027(2) 0.035(2) 0.022(2) -0.0093(18) 0.0039(16) -0.0195(18)
C16 0.0233(18) 0.037(2) 0.0167(18) -0.0019(17) 0.0033(15) -0.0171(17)
C17 0.0172(16) 0.024(2) 0.0158(17) -0.0035(15) -0.0005(14) -0.0059(15)
C18 0.0234(19) 0.043(3) 0.026(2) -0.0025(19) 0.0011(17) -0.0200(19)
C19 0.030(2) 0.064(4) 0.029(2) 0.007(2) -0.0040(19) -0.023(2)
C20 0.037(3) 0.044(3) 0.038(3) 0.000(2) -0.016(2) -0.009(2)
C21 0.0236(19) 0.026(2) 0.022(2) -0.0052(17) 0.0064(16) -0.0110(16)
C22 0.0248(19) 0.026(2) 0.024(2) -0.0001(17) 0.0044(16) -0.0103(17)
C23 0.032(2) 0.039(3) 0.046(3) 0.012(2) -0.004(2) -0.013(2)
C24 0.034(2) 0.032(3) 0.036(3) -0.008(2) -0.004(2) -0.007(2)
C25 0.0241(19) 0.029(2) 0.0167(18) -0.0032(16) -0.0022(15) -0.0084(17)
C26 0.034(2) 0.037(3) 0.037(3) -0.018(2) 0.011(2) -0.008(2)
C27 0.045(3) 0.035(3) 0.058(4) -0.015(3) 0.006(3) -0.010(2)
C28 0.0245(19) 0.037(2) 0.0196(19) -0.0010(18) 0.0052(16) -0.0145(18)
C29 0.043(3) 0.032(2) 0.020(2) -0.0011(18) -0.0016(19) -0.007(2)
C30 0.043(3) 0.027(2) 0.042(3) -0.004(2) 0.007(2) -0.008(2)
C31 0.029(2) 0.033(3) 0.035(3) 0.009(2) 0.0051(19) -0.0113(19)
C32 0.046(3) 0.052(3) 0.024(2) 0.000(2) 0.002(2) -0.006(3)
C33 0.040(3) 0.040(3) 0.025(2) -0.008(2) 0.006(2) -0.001(2)
C34 0.037(3) 0.041(3) 0.049(3) 0.027(3) -0.006(2) -0.010(2)

loop_
_atom_type_symbol
_atom_type_description
_atom_type_scat_dispersion_real
_atom_type_scat_dispersion_imag
_atom_type_scat_source
C C 0.0033 0.0016 'International Tables Vol C Tables 4.2.6.8 and 6.1.1.4'
H H 0.0000 0.0000 'International Tables Vol C Tables 4.2.6.8 and 6.1.1.4'
N N 0.0061 0.0033 'International Tables Vol C Tables 4.2.6.8 and 6.1.1.4'
O O 0.0106 0.0060 'International Tables Vol C Tables 4.2.6.8 and 6.1.1.4'
S S 0.1246 0.1234 'International Tables Vol C Tables 4.2.6.8 and 6.1.1.4'
I I -0.4742 1.8119 'International Tables Vol C Tables 4.2.6.8 and 6.1.1.4'
Cl Cl 0.1484 0.1585 'International Tables Vol C Tables 4.2.6.8 and 6.1.1.4'

loop_
_geom_angle_atom_site_label_1
_geom_angle_atom_site_label_2
_geom_angle_atom_site_label_3
_geom_angle
O6 S1 O5 120.03(19)
O6 S1 N1 106.79(18)
O5 S1 N1 105.76(18)
O6 S1 C28 108.9(2)
O5 S1 C28 109.6(2)
N1 S1 C28 104.61(18)
C1 N1 C17 106.5(3)
C1 N1 S1 120.4(3)
C17 N1 S1 121.1(3)
C22 O2 C23 118.9(4)
C25 O4 C26 116.6(3)
C2 C1 C6 121.5(4)
C2 C1 N1 130.1(3)
C6 C1 N1 108.4(3)
C3 C2 C1 117.3(4)
C3 C2 H2A 121.4
C1 C2 H2A 121.4
C2 C3 C4 122.0(4)
C2 C3 H3A 119.0
C4 C3 H3A 119.0
C5 C4 C3 120.7(4)
C5 C4 H4A 119.6
C3 C4 H4A 119.6
C4 C5 C6 118.0(4)
C4 C5 H5B 121.0
C6 C5 H5B 121.0
C5 C6 C1 120.4(4)
C5 C6 C7 132.5(3)
C1 C6 C7 107.0(3)
C17 C7 C6 108.1(3)
C17 C7 C8 123.6(3)
C6 C7 C8 127.6(3)
C7 C8 C9 107.4(3)
C7 C8 C21 112.8(3)
C9 C8 C21 113.2(3)
C7 C8 H8A 107.7
C9 C8 H8A 107.7
C21 C8 H8A 107.7
C10 C9 C14 119.9(4)
C10 C9 C8 119.2(4)
C14 C9 C8 120.9(4)
C11 C10 C9 119.9(4)
C11 C10 H10A 120.0
C9 C10 H10A 120.0
C12 C11 C10 121.0(4)
C12 C11 Cl1 120.2(4)
C10 C11 Cl1 118.7(4)
C11 C12 C13 119.9(5)
C11 C12 H12A 120.0
C13 C12 H12A 120.0
C12 C13 C14 121.8(4)
C12 C13 H13A 119.1
C14 C13 H13A 119.1
C13 C14 C9 117.4(4)
C13 C14 C15 120.5(4)
C9 C14 C15 122.1(4)
C16 C15 C14 128.1(4)
C16 C15 I1 117.6(3)
C14 C15 I1 114.3(3)
C15 C16 C17 117.3(4)
C15 C16 C18 123.5(4)
C17 C16 C18 118.9(4)
C7 C17 N1 109.9(3)
C7 C17 C16 125.6(3)
N1 C17 C16 124.2(3)
C16 C18 C20 122.2(4)
C16 C18 C19 118.9(3)
C20 C18 C19 58.7(3)
C16 C18 H18A 115.1
C20 C18 H18A 115.1
C19 C18 H18A 115.1
C20 C19 C18 59.8(3)
C20 C19 H19A 117.8
C18 C19 H19A 117.8
C20 C19 H19B 117.8
C18 C19 H19B 117.8
H19A C19 H19B 114.9
C19 C20 C18 61.5(3)
C19 C20 H20A 117.6
C18 C20 H20A 117.6
C19 C20 H20B 117.6
C18 C20 H20B 117.6
H20A C20 H20B 114.7
C22 C21 C25 109.2(3)
C22 C21 C8 111.5(3)
C25 C21 C8 110.5(3)
C22 C21 H21A 108.5
C25 C21 H21A 108.5
C8 C21 H21A 108.5
O1 C22 O2 124.5(4)
O1 C22 C21 126.2(4)
O2 C22 C21 109.3(4)
O2 C23 C24 110.2(4)
O2 C23 H23A 109.6
C24 C23 H23A 109.6
O2 C23 H23B 109.6
C24 C23 H23B 109.6
H23A C23 H23B 108.1
C23 C24 H24A 109.5
C23 C24 H24B 109.5
H24A C24 H24B 109.5
C23 C24 H24C 109.5
H24A C24 H24C 109.5
H24B C24 H24C 109.5
O3 C25 O4 125.6(4)
O3 C25 C21 124.1(4)
O4 C25 C21 110.3(3)
O4 C26 C27 106.8(4)
O4 C26 H26A 110.4
C27 C26 H26A 110.4
O4 C26 H26B 110.4
C27 C26 H26B 110.4
H26A C26 H26B 108.6
C26 C27 H27A 109.5
C26 C27 H27B 109.5
H27A C27 H27B 109.5
C26 C27 H27C 109.5
H27A C27 H27C 109.5
H27B C27 H27C 109.5
C33 C28 C29 120.9(5)
C33 C28 S1 119.9(4)
C29 C28 S1 119.2(3)
C30 C29 C28 119.5(4)
C30 C29 H29A 120.3
C28 C29 H29A 120.3
C31 C30 C29 120.9(5)
C31 C30 H30A 119.5
C29 C30 H30A 119.5
C30 C31 C32 118.4(5)
C30 C31 C34 121.3(5)
C32 C31 C34 120.3(5)
C31 C32 C33 122.0(5)
C31 C32 H32A 119.0
C33 C32 H32A 119.0
C28 C33 C32 118.3(5)
C28 C33 H33A 120.9
C32 C33 H33A 120.9
C31 C34 H34A 109.5
C31 C34 H34B 109.5
H34A C34 H34B 109.5
C31 C34 H34C 109.5
H34A C34 H34C 109.5
H34B C34 H34C 109.5

loop_
_geom_bond_atom_site_label_1
_geom_bond_atom_site_label_2
_geom_bond_distance
I1 C15 2.105(4)
Cl1 C11 1.749(5)
S1 O6 1.425(3)
S1 O5 1.429(3)
S1 N1 1.683(3)
S1 C28 1.758(5)
N1 C1 1.421(5)
N1 C17 1.427(5)
O1 C22 1.200(5)
O2 C22 1.341(6)
O2 C23 1.437(6)
O3 C25 1.209(5)
O4 C25 1.310(5)
O4 C26 1.465(5)
C1 C2 1.384(6)
C1 C6 1.407(5)
C2 C3 1.379(6)
C2 H2A 0.9500
C3 C4 1.401(6)
C3 H3A 0.9500
C4 C5 1.382(6)
C4 H4A 0.9500
C5 C6 1.394(5)
C5 H5B 0.9500
C6 C7 1.447(5)
C7 C17 1.360(5)
C7 C8 1.503(5)
C8 C9 1.524(6)
C8 C21 1.535(6)
C8 H8A 1.0000
C9 C10 1.398(6)
C9 C14 1.415(5)
C10 C11 1.372(7)
C10 H10A 0.9500
C11 C12 1.367(7)
C12 C13 1.368(7)
C12 H12A 0.9500
C13 C14 1.402(6)
C13 H13A 0.9500
C14 C15 1.480(6)
C15 C16 1.348(6)
C16 C17 1.464(5)
C16 C18 1.489(6)
C18 C20 1.505(7)
C18 C19 1.529(7)
C18 H18A 1.0000
C19 C20 1.487(7)
C19 H19A 0.9900
C19 H19B 0.9900
C20 H20A 0.9900
C20 H20B 0.9900
C21 C22 1.513(6)
C21 C25 1.530(5)
C21 H21A 1.0000
C23 C24 1.486(6)
C23 H23A 0.9900
C23 H23B 0.9900
C24 H24A 0.9800
C24 H24B 0.9800
C24 H24C 0.9800
C26 C27 1.494(7)
C26 H26A 0.9900
C26 H26B 0.9900
C27 H27A 0.9800
C27 H27B 0.9800
C27 H27C 0.9800
C28 C33 1.367(6)
C28 C29 1.382(7)
C29 C30 1.373(7)
C29 H29A 0.9500
C30 C31 1.372(7)
C30 H30A 0.9500
C31 C32 1.375(7)
C31 C34 1.512(7)
C32 C33 1.382(8)
C32 H32A 0.9500
C33 H33A 0.9500
C34 H34A 0.9800
C34 H34B 0.9800
C34 H34C 0.9800

loop_
_geom_hbond_atom_site_label_D
_geom_hbond_atom_site_label_H
_geom_hbond_atom_site_label_A
_geom_hbond_distance_DH
_geom_hbond_distance_HA
_geom_hbond_distance_DA
_geom_hbond_angle_DHA
_geom_hbond_site_symmetry_A
C2 H2A O5 0.95 2.41 2.999(5) 120.3 .
C23 H23B O3 0.99 2.61 3.286(6) 125.8 2_566
C24 H24A I1 0.98 3.09 3.595(5) 113.5 1_545
C26 H26B I1 0.99 3.28 4.258(5) 172.1 1_455

loop_
_geom_torsion_atom_site_label_1
_geom_torsion_atom_site_label_2
_geom_torsion_atom_site_label_3
_geom_torsion_atom_site_label_4
_geom_torsion
O6 S1 N1 C1 178.1(3)
O5 S1 N1 C1 -52.9(4)
C28 S1 N1 C1 62.8(3)
O6 S1 N1 C17 40.6(4)
O5 S1 N1 C17 169.5(3)
C28 S1 N1 C17 -74.8(3)
C17 N1 C1 C2 175.2(4)
S1 N1 C1 C2 32.3(6)
C17 N1 C1 C6 -2.7(5)
S1 N1 C1 C6 -145.6(3)
C6 C1 C2 C3 -2.5(7)
N1 C1 C2 C3 179.8(4)
C1 C2 C3 C4 -0.5(7)
C2 C3 C4 C5 1.6(8)
C3 C4 C5 C6 0.3(7)
C4 C5 C6 C1 -3.2(6)
C4 C5 C6 C7 178.3(4)
C2 C1 C6 C5 4.5(6)
N1 C1 C6 C5 -177.4(4)
C2 C1 C6 C7 -176.7(4)
N1 C1 C6 C7 1.5(5)
C5 C6 C7 C17 179.1(5)
C1 C6 C7 C17 0.4(5)
C5 C6 C7 C8 -10.4(7)
C1 C6 C7 C8 171.0(4)
C17 C7 C8 C9 57.9(5)
C6 C7 C8 C9 -111.3(4)
C17 C7 C8 C21 -67.6(5)
C6 C7 C8 C21 123.2(4)
C7 C8 C9 C10 119.0(4)
C21 C8 C9 C10 -115.7(4)
C7 C8 C9 C14 -61.5(4)
C21 C8 C9 C14 63.8(4)
C14 C9 C10 C11 -1.4(6)
C8 C9 C10 C11 178.2(4)
C9 C10 C11 C12 2.1(7)
C9 C10 C11 Cl1 -178.6(3)
C10 C11 C12 C13 -1.5(7)
Cl1 C11 C12 C13 179.2(4)
C11 C12 C13 C14 0.1(7)
C12 C13 C14 C9 0.6(6)
C12 C13 C14 C15 -177.7(4)
C10 C9 C14 C13 0.0(6)
C8 C9 C14 C13 -179.5(4)
C10 C9 C14 C15 178.3(4)
C8 C9 C14 C15 -1.2(6)
C13 C14 C15 C16 -137.6(5)
C9 C14 C15 C16 44.1(6)
C13 C14 C15 I1 45.4(5)
C9 C14 C15 I1 -132.8(3)
C14 C15 C16 C17 -1.4(6)
I1 C15 C16 C17 175.5(3)
C14 C15 C16 C18 -174.1(4)
I1 C15 C16 C18 2.8(5)
C6 C7 C17 N1 -2.1(5)
C8 C7 C17 N1 -173.2(4)
C6 C7 C17 C16 -175.5(4)
C8 C7 C17 C16 13.4(7)
C1 N1 C17 C7 3.0(5)
S1 N1 C17 C7 145.6(3)
C1 N1 C17 C16 176.5(4)
S1 N1 C17 C16 -40.9(5)
C15 C16 C17 C7 -49.4(6)
C18 C16 C17 C7 123.6(5)
C15 C16 C17 N1 138.1(4)
C18 C16 C17 N1 -48.9(6)
C15 C16 C18 C20 158.4(4)
C17 C16 C18 C20 -14.1(6)
C15 C16 C18 C19 89.1(6)
C17 C16 C18 C19 -83.4(5)
C16 C18 C19 C20 112.2(5)
C16 C18 C20 C19 -106.6(4)
C7 C8 C21 C22 -62.3(4)
C9 C8 C21 C22 175.3(3)
C7 C8 C21 C25 176.0(3)
C9 C8 C21 C25 53.6(4)
C23 O2 C22 O1 2.8(6)
C23 O2 C22 C21 -176.8(3)
C25 C21 C22 O1 107.8(5)
C8 C21 C22 O1 -14.6(6)
C25 C21 C22 O2 -72.6(4)
C8 C21 C22 O2 164.9(3)
C22 O2 C23 C24 105.3(5)
C26 O4 C25 O3 -7.0(7)
C26 O4 C25 C21 174.2(4)
C22 C21 C25 O3 -28.2(6)
C8 C21 C25 O3 94.8(5)
C22 C21 C25 O4 150.7(4)
C8 C21 C25 O4 -86.3(4)
C25 O4 C26 C27 -167.4(4)
O6 S1 C28 C33 139.8(4)
O5 S1 C28 C33 6.7(4)
N1 S1 C28 C33 -106.3(4)
O6 S1 C28 C29 -41.3(4)
O5 S1 C28 C29 -174.5(3)
N1 S1 C28 C29 72.5(4)
C33 C28 C29 C30 -0.1(7)
S1 C28 C29 C30 -179.0(4)
C28 C29 C30 C31 0.1(7)
C29 C30 C31 C32 -1.3(7)
C29 C30 C31 C34 -179.2(4)
C30 C31 C32 C33 2.6(8)
C34 C31 C32 C33 -179.5(5)
C29 C28 C33 C32 1.3(7)
S1 C28 C33 C32 -179.9(4)
C31 C32 C33 C28 -2.5(8)
